data_7243262
loop_
_publ_author_name
'Fugu, Mohammed B.'
'Coley, Joe'
'Dickinson, Isabella F.'
'Orton, James B.'
'Klooster, Wim'
'Gleeson, M. Paul'
'Jones, Leigh F.'

_publ_section_title
;
 Slight ligand modifications within multitopic linear hydroxamates
 promotes connectivity differences in Cu(ii) 1-D coordination polymers
;
_journal_issue 32
_journal_name_full CrystEngComm
_journal_page_first 5531
_journal_page_last 5539
_journal_paper_doi 10.1039/D1CE00807B
_journal_volume 23
_journal_year 2021
_chemical_formula_moiety 'C30 H30 N4 O8 Cu'
_chemical_formula_sum 'C30 H30 Cu N4 O8'
_chemical_formula_weight 638.12
_chemical_name_common '[Cu1-net]'
_space_group_crystal_system monoclinic
_space_group_IT_number 14
_space_group_name_Hall '-P 2ybc'
_space_group_name_H-M_alt 'P 1 21/c 1'
_atom_sites_solution_hydrogens mixed
_audit_creation_method SHELXL-2018/3
_audit_update_record
;
2021-07-12 deposited with the CCDC.	2021-07-22 downloaded from the CCDC.
;
_cell_angle_alpha 90
_cell_angle_beta 91.889(2)
_cell_angle_gamma 90
_cell_formula_units_Z 2
_cell_length_a 6.7098(2)
_cell_length_b 21.4689(8)
_cell_length_c 9.4280(2)
_cell_measurement_reflns_used 9697
_cell_measurement_temperature 100.0(2)
_cell_measurement_theta_max 30.6200
_cell_measurement_theta_min 2.3290
_cell_volume 1357.38(7)
_computing_cell_refinement 'crysalispro 1.171.39.46 (rigaku od, 2018)'
_computing_data_collection 'crysalispro 1.171.39.46 (rigaku od, 2018)'
_computing_data_reduction 'crysalispro 1.171.39.46 (rigaku od, 2018)'
_computing_molecular_graphics 'ORTEX - P. McArdle, J.Appl.Cryst.,1995,28,65-65.'
_computing_publication_material 'Oscail - P. McArdle, J.Appl.Cryst.,2017,50,320-326.'
_computing_structure_refinement 'SHELXL-2018/3 (Sheldrick, 2018)'
_computing_structure_solution 'SHELXT - G.M.Sheldrick,Acta Crystallogr.A71(2015)3-8.'
_diffrn_ambient_temperature 100.0(2)
_diffrn_measured_fraction_theta_full 1.000
_diffrn_measured_fraction_theta_max 1.000
_diffrn_measurement_device_type 'xtalab afc12 (rcd3): kappa single'
_diffrn_measurement_method '\w scans'
_diffrn_radiation_type MoK\a
_diffrn_radiation_wavelength 0.71073
_diffrn_reflns_av_R_equivalents 0.0487
_diffrn_reflns_av_unetI/netI 0.0210
_diffrn_reflns_Laue_measured_fraction_full 1.000
_diffrn_reflns_Laue_measured_fraction_max 1.000
_diffrn_reflns_limit_h_max 8
_diffrn_reflns_limit_h_min -8
_diffrn_reflns_limit_k_max 25
_diffrn_reflns_limit_k_min -25
_diffrn_reflns_limit_l_max 11
_diffrn_reflns_limit_l_min -11
_diffrn_reflns_number 26867
_diffrn_reflns_point_group_measured_fraction_full 1.000
_diffrn_reflns_point_group_measured_fraction_max 1.000
_diffrn_reflns_theta_full 25.242
_diffrn_reflns_theta_max 25.349
_diffrn_reflns_theta_min 1.897
_diffrn_source 'rotating-anode x-ray tube'
_exptl_absorpt_coefficient_mu 0.867
_exptl_absorpt_correction_T_max 1.00000
_exptl_absorpt_correction_T_min 0.76834
_exptl_absorpt_correction_type multi-scan
_exptl_absorpt_process_details
;
crysalispro 1.171.39.46 (rigaku oxford diffraction, 2018)
empirical absorption correction using spherical harmonics,
 implemented in scale3 abspack scaling algorithm.
;
_exptl_crystal_colour Green
_exptl_crystal_density_diffrn 1.561
_exptl_crystal_description Parallelepiped
_exptl_crystal_F_000 662
_exptl_crystal_preparation 'Magnetic properties'
_exptl_crystal_recrystallization_method 'Re-crystallisation from solvent: Methanol'
_exptl_crystal_size_max 0.15
_exptl_crystal_size_mid 0.08
_exptl_crystal_size_min 0.04
_refine_diff_density_max 0.826
_refine_diff_density_min -0.680
_refine_diff_density_rms 0.077
_refine_ls_extinction_method none
_refine_ls_goodness_of_fit_ref 1.303
_refine_ls_hydrogen_treatment mixed
_refine_ls_matrix_type full
_refine_ls_number_parameters 205
_refine_ls_number_reflns 2483
_refine_ls_number_restraints 0
_refine_ls_restrained_S_all 1.303
_refine_ls_R_factor_all 0.0509
_refine_ls_R_factor_gt 0.0481
_refine_ls_shift/su_max 0.000
_refine_ls_shift/su_mean 0.000
_refine_ls_structure_factor_coef Fsqd
_refine_ls_weighting_details 'w=1/[\s^2^(Fo^2^)+(0.0365P)^2^+2.1287P] where P=(Fo^2^+2Fc^2^)/3'
_refine_ls_weighting_scheme calc
_refine_ls_wR_factor_gt 0.1099
_refine_ls_wR_factor_ref 0.1113
_reflns_Friedel_coverage 0.000
_reflns_number_gt 2367
_reflns_number_total 2483
_reflns_threshold_expression 'I > 2\s(I)'
_cod_data_source_file d1ce00807b2.cif
_cod_data_source_block bfm2d
_cod_depositor_comments 'Adding full bibliography for 7243262--7243263.cif.'
_cod_original_sg_symbol_H-M 'P 21/c'
_cod_database_code 7243262
_shelx_shelxl_version_number 2018/3
_shelx_space_group_comment
;
The symmetry employed for this shelxl refinement is uniquely defined
by the following loop, which should always be used as a source of
symmetry information in preference to the above space-group names.
They are only intended as comments.
;
_shelx_estimated_absorpt_t_min 0.881
_shelx_estimated_absorpt_t_max 0.966

loop_
_space_group_symop_operation_xyz
'x, y, z'
'-x, y+1/2, -z+1/2'
'-x, -y, -z'
'x, -y-1/2, z-1/2'

loop_
_atom_site_label
_atom_site_type_symbol
_atom_site_fract_x
_atom_site_fract_y
_atom_site_fract_z
_atom_site_U_iso_or_equiv
_atom_site_adp_type
_atom_site_occupancy
_atom_site_site_symmetry_order
_atom_site_calc_flag
_atom_site_refinement_flags_posn
_atom_site_refinement_flags_adp
_atom_site_refinement_flags_occupancy
_atom_site_disorder_assembly
_atom_site_disorder_group
Cu1 Cu 0.000000 0.500000 0.000000 0.01755(17) Uani 1 2 d S . P . .
O1 O -0.0424(3) 0.52854(10) 0.1910(2) 0.0199(5) Uani 1 1 d . . . . .
N1 N -0.3514(4) 0.53558(12) 0.0982(2) 0.0181(5) Uani 1 1 d . . . . .
C1 C -0.2261(4) 0.54083(14) 0.2079(3) 0.0170(6) Uani 1 1 d . . . . .
H2 H -0.474(5) 0.5340(15) 0.099(3) 0.016(8) Uiso 1 1 d . . . . .
O2 O -0.2799(3) 0.51312(10) -0.0289(2) 0.0193(5) Uani 1 1 d . . . . .
N2 N -0.4660(4) 0.60877(14) 0.7555(3) 0.0237(6) Uani 1 1 d . . . . .
C2 C -0.2984(4) 0.56024(14) 0.3459(3) 0.0175(6) Uani 1 1 d . . . . .
O3 O -1.0108(3) 0.62605(10) 0.9533(2) 0.0234(5) Uani 1 1 d . . . . .
H3H H -1.105429 0.629470 1.008908 0.028 Uiso 1 1 calc R U . . .
C3 C -0.4945(4) 0.57700(14) 0.3699(3) 0.0212(6) Uani 1 1 d . . . . .
H3 H -0.589355 0.577431 0.292837 0.025 Uiso 1 1 calc R U . . .
O4 O -1.0384(3) 0.68045(11) 1.2020(2) 0.0289(5) Uani 1 1 d . . . . .
C4 C -0.5538(4) 0.59304(15) 0.5039(3) 0.0211(6) Uani 1 1 d . . . . .
H4 H -0.688525 0.604490 0.517999 0.025 Uiso 1 1 calc R U . . .
C5 C -0.4165(4) 0.59255(14) 0.6195(3) 0.0200(6) Uani 1 1 d . . . . .
C6 C -0.2189(4) 0.57594(15) 0.5947(3) 0.0223(7) Uani 1 1 d . . . . .
H6 H -0.123666 0.575225 0.671463 0.027 Uiso 1 1 calc R U . . .
C7 C -0.1612(4) 0.56070(14) 0.4611(3) 0.0200(6) Uani 1 1 d . . . . .
H7 H -0.025846 0.550276 0.446297 0.024 Uiso 1 1 calc R U . . .
C8 C -0.6671(4) 0.62241(15) 0.7946(3) 0.0216(6) Uani 1 1 d . . . . .
H8A H -0.743737 0.583111 0.799387 0.026 Uiso 1 1 calc R U . . .
H8B H -0.731815 0.649092 0.720844 0.026 Uiso 1 1 calc R U . . .
C9 C -0.6712(4) 0.65510(14) 0.9361(3) 0.0196(6) Uani 1 1 d . . . . .
C10 C -0.8449(4) 0.65524(14) 1.0107(3) 0.0202(6) Uani 1 1 d . . . . .
C11 C -0.8562(5) 0.68538(15) 1.1416(3) 0.0224(6) Uani 1 1 d . . . . .
C12 C -0.6932(5) 0.71710(15) 1.1972(3) 0.0265(7) Uani 1 1 d . . . . .
H12 H -0.699397 0.737449 1.286456 0.032 Uiso 1 1 calc R U . . .
C13 C -0.5194(5) 0.71893(16) 1.1208(3) 0.0282(7) Uani 1 1 d . . . . .
H13 H -0.407207 0.741527 1.157119 0.034 Uiso 1 1 calc R U . . .
C14 C -0.5086(5) 0.68815(15) 0.9925(3) 0.0249(7) Uani 1 1 d . . . . .
H14 H -0.388371 0.689562 0.942140 0.030 Uiso 1 1 calc R U . . .
C15 C -1.0612(6) 0.70926(17) 1.3372(3) 0.0335(8) Uani 1 1 d . . . . .
H15A H -1.050783 0.754568 1.327170 0.050 Uiso 1 1 calc R U . . .
H15B H -0.956336 0.694381 1.403648 0.050 Uiso 1 1 calc R U . . .
H15C H -1.192057 0.698580 1.373456 0.050 Uiso 1 1 calc R U . . .
H2H H -0.395(6) 0.5924(17) 0.812(4) 0.026(10) Uiso 1 1 d . . . . .

loop_
_atom_site_aniso_label
_atom_site_aniso_U_11
_atom_site_aniso_U_22
_atom_site_aniso_U_33
_atom_site_aniso_U_23
_atom_site_aniso_U_13
_atom_site_aniso_U_12
Cu1 0.0119(3) 0.0307(3) 0.0099(3) -0.0030(2) -0.00253(17) 0.0006(2)
O1 0.0131(10) 0.0340(12) 0.0123(10) -0.0033(9) -0.0023(8) 0.0022(9)
N1 0.0100(12) 0.0331(15) 0.0110(12) -0.0046(10) -0.0013(9) 0.0007(10)
C1 0.0171(14) 0.0222(15) 0.0114(13) 0.0008(11) -0.0020(11) -0.0012(11)
O2 0.0135(9) 0.0349(12) 0.0094(9) -0.0047(8) -0.0013(7) 0.0006(8)
N2 0.0198(13) 0.0405(16) 0.0104(12) 0.0031(11) -0.0024(10) 0.0077(12)
C2 0.0181(14) 0.0231(15) 0.0111(13) 0.0000(11) -0.0020(11) 0.0009(11)
O3 0.0175(10) 0.0349(12) 0.0178(10) -0.0050(9) 0.0003(8) -0.0036(9)
C3 0.0187(15) 0.0291(16) 0.0153(14) 0.0001(12) -0.0070(12) 0.0007(12)
O4 0.0293(12) 0.0383(13) 0.0193(11) -0.0084(10) 0.0042(9) -0.0013(10)
C4 0.0151(14) 0.0319(17) 0.0161(15) -0.0003(12) -0.0004(12) 0.0043(12)
C5 0.0220(15) 0.0262(15) 0.0116(14) 0.0016(12) -0.0028(11) -0.0008(12)
C6 0.0191(15) 0.0346(18) 0.0128(14) -0.0001(12) -0.0058(11) 0.0011(13)
C7 0.0139(14) 0.0311(17) 0.0146(14) 0.0001(12) -0.0026(11) 0.0019(12)
C8 0.0201(15) 0.0298(17) 0.0147(14) 0.0007(12) -0.0015(11) 0.0008(12)
C9 0.0219(15) 0.0220(15) 0.0145(14) 0.0024(12) -0.0032(11) 0.0032(12)
C10 0.0219(15) 0.0226(15) 0.0156(14) 0.0005(12) -0.0064(12) -0.0001(12)
C11 0.0266(16) 0.0253(16) 0.0154(14) 0.0007(12) -0.0012(12) 0.0036(13)
C12 0.0357(18) 0.0279(17) 0.0156(15) -0.0058(12) -0.0063(13) 0.0039(14)
C13 0.0284(17) 0.0321(18) 0.0235(17) -0.0037(14) -0.0094(13) -0.0013(14)
C14 0.0208(15) 0.0302(17) 0.0237(16) 0.0038(14) -0.0017(12) 0.0002(13)
C15 0.042(2) 0.040(2) 0.0188(16) -0.0093(14) 0.0070(14) 0.0028(16)

loop_
_atom_type_symbol
_atom_type_description
_atom_type_scat_dispersion_real
_atom_type_scat_dispersion_imag
_atom_type_scat_source
C C 0.0033 0.0016 'International Tables Vol C Tables 4.2.6.8 and 6.1.1.4'
H H 0.0000 0.0000 'International Tables Vol C Tables 4.2.6.8 and 6.1.1.4'
N N 0.0061 0.0033 'International Tables Vol C Tables 4.2.6.8 and 6.1.1.4'
O O 0.0106 0.0060 'International Tables Vol C Tables 4.2.6.8 and 6.1.1.4'
Cu Cu 0.3201 1.2651 'International Tables Vol C Tables 4.2.6.8 and 6.1.1.4'

loop_
_geom_angle_atom_site_label_1
_geom_angle_atom_site_label_2
_geom_angle_atom_site_label_3
_geom_angle
_geom_angle_site_symmetry_1
_geom_angle_site_symmetry_3
_geom_angle_publ_flag
O2 Cu1 O2 180.0 3_565 . ?
O2 Cu1 O1 84.94(8) 3_565 3_565 ?
O2 Cu1 O1 95.06(8) . 3_565 ?
O2 Cu1 O1 95.06(8) 3_565 . ?
O2 Cu1 O1 84.94(8) . . ?
O1 Cu1 O1 180.0 3_565 . ?
C1 O1 Cu1 110.73(17) . . ?
C1 N1 O2 118.5(2) . . ?
C1 N1 H2 128(2) . . ?
O2 N1 H2 111(2) . . ?
O1 C1 N1 118.7(3) . . ?
O1 C1 C2 121.3(2) . . ?
N1 C1 C2 120.1(3) . . ?
N1 O2 Cu1 107.06(15) . . ?
C5 N2 C8 123.1(3) . . ?
C5 N2 H2H 111(3) . . ?
C8 N2 H2H 118(3) . . ?
C3 C2 C7 118.3(3) . . ?
C3 C2 C1 124.1(3) . . ?
C7 C2 C1 117.6(3) . . ?
C10 O3 H3H 109.5 . . ?
C4 C3 C2 121.1(3) . . ?
C4 C3 H3 119.4 . . ?
C2 C3 H3 119.4 . . ?
C11 O4 C15 117.4(3) . . ?
C3 C4 C5 120.5(3) . . ?
C3 C4 H4 119.8 . . ?
C5 C4 H4 119.8 . . ?
N2 C5 C6 118.6(3) . . ?
N2 C5 C4 123.2(3) . . ?
C6 C5 C4 118.2(3) . . ?
C7 C6 C5 120.9(3) . . ?
C7 C6 H6 119.6 . . ?
C5 C6 H6 119.6 . . ?
C6 C7 C2 121.1(3) . . ?
C6 C7 H7 119.5 . . ?
C2 C7 H7 119.5 . . ?
N2 C8 C9 111.4(2) . . ?
N2 C8 H8A 109.3 . . ?
C9 C8 H8A 109.3 . . ?
N2 C8 H8B 109.3 . . ?
C9 C8 H8B 109.3 . . ?
H8A C8 H8B 108.0 . . ?
C10 C9 C14 117.9(3) . . ?
C10 C9 C8 119.5(3) . . ?
C14 C9 C8 122.6(3) . . ?
O3 C10 C9 119.0(3) . . ?
O3 C10 C11 119.5(3) . . ?
C9 C10 C11 121.5(3) . . ?
O4 C11 C12 126.1(3) . . ?
O4 C11 C10 114.0(3) . . ?
C12 C11 C10 120.0(3) . . ?
C11 C12 C13 119.0(3) . . ?
C11 C12 H12 120.5 . . ?
C13 C12 H12 120.5 . . ?
C14 C13 C12 120.6(3) . . ?
C14 C13 H13 119.7 . . ?
C12 C13 H13 119.7 . . ?
C13 C14 C9 121.0(3) . . ?
C13 C14 H14 119.5 . . ?
C9 C14 H14 119.5 . . ?
O4 C15 H15A 109.5 . . ?
O4 C15 H15B 109.5 . . ?
H15A C15 H15B 109.5 . . ?
O4 C15 H15C 109.5 . . ?
H15A C15 H15C 109.5 . . ?
H15B C15 H15C 109.5 . . ?

loop_
_geom_bond_atom_site_label_1
_geom_bond_atom_site_label_2
_geom_bond_distance
_geom_bond_site_symmetry_2
_geom_bond_publ_flag
Cu1 O2 1.910(2) 3_565 ?
Cu1 O2 1.910(2) . ?
Cu1 O1 1.9325(19) 3_565 ?
Cu1 O1 1.9325(19) . ?
O1 C1 1.276(3) . ?
N1 C1 1.316(4) . ?
N1 O2 1.391(3) . ?
N1 H2 0.82(4) . ?
C1 C2 1.464(4) . ?
N2 C5 1.379(4) . ?
N2 C8 1.440(4) . ?
N2 H2H 0.79(4) . ?
C2 C3 1.390(4) . ?
C2 C7 1.400(4) . ?
O3 C10 1.373(4) . ?
O3 H3H 0.8400 . ?
C3 C4 1.381(4) . ?
C3 H3 0.9500 . ?
O4 C11 1.369(4) . ?
O4 C15 1.430(4) . ?
C4 C5 1.404(4) . ?
C4 H4 0.9500 . ?
C5 C6 1.400(4) . ?
C6 C7 1.370(4) . ?
C6 H6 0.9500 . ?
C7 H7 0.9500 . ?
C8 C9 1.509(4) . ?
C8 H8A 0.9900 . ?
C8 H8B 0.9900 . ?
C9 C10 1.381(4) . ?
C9 C14 1.392(4) . ?
C10 C11 1.398(4) . ?
C11 C12 1.377(5) . ?
C12 C13 1.392(5) . ?
C12 H12 0.9500 . ?
C13 C14 1.382(5) . ?
C13 H13 0.9500 . ?
C14 H14 0.9500 . ?
C15 H15A 0.9800 . ?
C15 H15B 0.9800 . ?
C15 H15C 0.9800 . ?
